data_2206564
loop_
_publ_author_name
'Thorn, Katherine J.'
'Narducci Sarjeant, Amy'
'Norquist, Alexander J.'

_publ_section_title
;
 (C~4~H~14~N~2~)~2~[Mo~8~O~26~]&#x00B7;2H~2~O: a new molybdate salt
;
_journal_coeditor_code SU6219
_journal_issue 8
_journal_name_full 'Acta Crystallographica Section E'
_journal_page_first m1665
_journal_page_last m1667
_journal_paper_doi 10.1107/S1600536805023512
_journal_volume 61
_journal_year 2005
_chemical_formula_iupac '(C4 H14 N2)2 [Mo8 O26], 2H2 O'
_chemical_formula_moiety 'C8 H32 Mo8 N4 O28'
_chemical_formula_sum 'C8 H32 Mo8 N4 O28'
_chemical_formula_weight 1399.88
_chemical_name_systematic
;
2-(dimethylammonio)ethanaminium hexacosaoxaoctamolybdate dihydrate
;
_space_group_IT_number 2
_symmetry_cell_setting triclinic
_symmetry_space_group_name_Hall '-P 1'
_symmetry_space_group_name_H-M 'P -1'
_atom_sites_solution_hydrogens geom
_atom_sites_solution_primary direct
_cell_angle_alpha 79.304(8)
_cell_angle_beta 70.145(10)
_cell_angle_gamma 78.793(9)
_cell_formula_units_Z 1
_cell_length_a 7.7451(9)
_cell_length_b 10.3145(10)
_cell_length_c 10.8614(11)
_cell_measurement_reflns_used 3137
_cell_measurement_temperature 110
_cell_measurement_theta_max 9.827
_cell_measurement_theta_min 0.642
_cell_volume 793.79(15)
_computing_cell_refinement 'CrysAlis RED (Oxford Diffraction, 2004)'
_computing_data_collection 'CrysAlis CCD (Oxford Diffraction, 2004)'
_computing_data_reduction 'CrysAlis RED'
_computing_molecular_graphics
;
ATOMS (Dowty, 2002)
;
_computing_publication_material
;
CRYSTALS
;
_computing_structure_refinement
;
CRYSTALS (Betteridge et al., 2003)
;
_computing_structure_solution 'SIR92 (Altomare et al., 1994)'
_diffrn_ambient_temperature 110
_diffrn_measured_fraction_theta_full 0.995
_diffrn_measured_fraction_theta_max 0.992
_diffrn_measurement_device_type
;
CrysAlis CCD
;
_diffrn_measurement_method \w
_diffrn_radiation_monochromator graphite
_diffrn_radiation_type MoK\a
_diffrn_radiation_wavelength 0.71073
_diffrn_reflns_av_R_equivalents 0.02
_diffrn_reflns_limit_h_max 9
_diffrn_reflns_limit_h_min -10
_diffrn_reflns_limit_k_max 13
_diffrn_reflns_limit_k_min -13
_diffrn_reflns_limit_l_max 8
_diffrn_reflns_limit_l_min -14
_diffrn_reflns_number 7063
_diffrn_reflns_theta_full 25.737
_diffrn_reflns_theta_max 28.283
_diffrn_reflns_theta_min 3.951
_diffrn_standards_decay_% 0.00
_diffrn_standards_number 0
_exptl_absorpt_coefficient_mu 3.162
_exptl_absorpt_correction_T_max 0.908
_exptl_absorpt_correction_T_min 0.584
_exptl_absorpt_correction_type analytical
_exptl_absorpt_process_details '(multifaceted crystal model; Clark & Reid, 1995)'
_exptl_crystal_colour colorless
_exptl_crystal_density_diffrn 2.928
_exptl_crystal_description rod
_exptl_crystal_F_000 668
_exptl_crystal_size_max 0.18
_exptl_crystal_size_mid 0.05
_exptl_crystal_size_min 0.03
_refine_diff_density_max 1.33
_refine_diff_density_min -0.91
_refine_ls_extinction_method None
_refine_ls_goodness_of_fit_ref 0.8997
_refine_ls_hydrogen_treatment constr
_refine_ls_matrix_type full
_refine_ls_number_parameters 217
_refine_ls_number_reflns 2754
_refine_ls_number_restraints 0
_refine_ls_R_factor_all 0.0425
_refine_ls_R_factor_gt 0.0265
_refine_ls_shift/su_max 0.000645
_refine_ls_structure_factor_coef Fsqd
_refine_ls_weighting_details
;Method, part 1, Chebychev polynomial, (Watkin, 1994, Prince, 1982) [weight] =
 1.0/[A~0~*T~0~(x)+A~1~*T~1~(x) ... +A~n-1~]*T~n-1~(x)] where A~i~
are the
 Chebychev coefficients listed below and x= Fcalc/Fmax Method =
 Robust
Weighting (Prince, 1982) W = [weight] *
 [1-(deltaF/6*sigmaF)^2^]^2^
A~i~ are: 21.5 18.7 19.2 3.32 3.23
;
_refine_ls_weighting_scheme calc
_refine_ls_wR_factor_all 0.0594
_refine_ls_wR_factor_gt 0.0547
_refine_ls_wR_factor_ref 0.0547
_reflns_number_gt 2754
_reflns_number_total 3918
_reflns_threshold_expression I>3\s(I)
_cod_data_source_file su6219.cif
_cod_data_source_block I
_cod_database_code 2206564

loop_
_symmetry_equiv_pos_as_xyz
x,y,z
-x,-y,-z

loop_
_atom_site_label
_atom_site_fract_x
_atom_site_fract_y
_atom_site_fract_z
_atom_site_U_iso_or_equiv
_atom_site_adp_type
_atom_site_occupancy
_atom_site_type_symbol
Mo1 0.63926(6) 0.24814(4) 0.12848(4) 0.0062 Uani 1.0000 Mo
Mo2 0.79146(6) 0.53429(4) 0.11309(4) 0.0056 Uani 1.0000 Mo
Mo3 0.80704(6) 0.50581(4) -0.18577(4) 0.0060 Uani 1.0000 Mo
Mo4 1.00602(6) 0.77141(4) -0.23132(4) 0.0069 Uani 1.0000 Mo
O1 0.5347(5) 0.1558(4) 0.2750(4) 0.0103 Uani 1.0000 O
O2 0.6160(5) 0.1700(4) 0.0106(4) 0.0103 Uani 1.0000 O
O3 0.8941(5) 0.1700(4) 0.1103(3) 0.0087 Uani 1.0000 O
O4 0.5890(5) 0.6126(4) -0.1586(4) 0.0075 Uani 1.0000 O
O5 0.7378(5) 0.3756(3) 0.2275(3) 0.0071 Uani 1.0000 O
O6 0.7473(5) 0.4141(3) -0.0101(3) 0.0068 Uani 1.0000 O
O7 0.5858(5) 0.6358(4) 0.1471(4) 0.0109 Uani 1.0000 O
O8 0.9155(5) 0.5996(3) 0.1950(3) 0.0075 Uani 1.0000 O
O9 0.9195(5) 0.6055(4) -0.0645(4) 0.0084 Uani 1.0000 O
O10 0.7998(5) 0.3983(4) -0.2836(4) 0.0108 Uani 1.0000 O
O11 0.9488(5) 0.6320(4) -0.3066(3) 0.0084 Uani 1.0000 O
O12 0.7918(5) 0.8636(4) -0.1805(4) 0.0111 Uani 1.0000 O
O13 1.1221(5) 0.8581(4) -0.3769(4) 0.0120 Uani 1.0000 O
O14 0.8636(5) 0.8959(4) 0.1375(4) 0.0131 Uani 1.0000 O
N1 0.7018(6) 0.7558(4) 0.3992(4) 0.0121 Uani 1.0000 N
N2 0.4796(6) 0.9064(5) 0.1902(4) 0.0125 Uani 1.0000 N
C1 0.5318(7) 0.8605(5) 0.4095(5) 0.0118 Uani 1.0000 C
C2 0.4099(8) 0.8464(6) 0.3322(5) 0.0147 Uani 1.0000 C
C3 0.8311(8) 0.8022(6) 0.4522(6) 0.0194 Uani 1.0000 C
C4 0.6512(9) 0.6244(6) 0.4698(6) 0.0207 Uani 1.0000 C
H1 0.9500 0.8423 0.0673 0.0154 Uiso 1.0000 H
H2 0.9123 0.9806 0.1311 0.0154 Uiso 1.0000 H
H3 0.7657 0.7435 0.3045 0.0142 Uiso 1.0000 H
H4 0.6071 0.8605 0.1481 0.0166 Uiso 1.0000 H
H5 0.3949 0.8950 0.1423 0.0166 Uiso 1.0000 H
H6 0.4838 1.0036 0.1858 0.0166 Uiso 1.0000 H
H7 0.4552 0.8568 0.5047 0.0147 Uiso 1.0000 H
H8 0.5751 0.9497 0.3777 0.0147 Uiso 1.0000 H
H9 0.2821 0.8926 0.3732 0.0173 Uiso 1.0000 H
H10 0.4054 0.7495 0.3356 0.0173 Uiso 1.0000 H
H11 0.9466 0.7362 0.4410 0.0235 Uiso 1.0000 H
H12 0.7691 0.8108 0.5480 0.0235 Uiso 1.0000 H
H13 0.8631 0.8907 0.4028 0.0235 Uiso 1.0000 H
H14 0.5880 0.6317 0.5658 0.0231 Uiso 1.0000 H
H15 0.5652 0.5957 0.4324 0.0231 Uiso 1.0000 H
H16 0.7654 0.5571 0.4588 0.0231 Uiso 1.0000 H

loop_
_atom_site_aniso_label
_atom_site_aniso_U_11
_atom_site_aniso_U_22
_atom_site_aniso_U_33
_atom_site_aniso_U_12
_atom_site_aniso_U_13
_atom_site_aniso_U_23
Mo1 0.00686(18) 0.00558(19) 0.00654(18) -0.00113(14) -0.00285(14) -0.00028(15)
Mo2 0.00560(18) 0.00501(19) 0.00609(18) -0.00033(14) -0.00214(14) -0.00063(14)
Mo3 0.00628(18) 0.00615(19) 0.00590(18) -0.00079(14) -0.00250(15) -0.00039(14)
Mo4 0.00703(18) 0.00619(19) 0.00779(19) -0.00121(14) -0.00347(15) 0.00076(15)
O1 0.0058(16) 0.0103(17) 0.0154(18) -0.0009(13) -0.0041(14) -0.0023(14)
O2 0.0111(16) 0.0110(17) 0.0104(17) 0.0002(14) -0.0049(14) -0.0042(14)
O3 0.0088(16) 0.0079(16) 0.0092(16) -0.0014(13) -0.0030(13) -0.0001(13)
O4 0.0061(15) 0.0079(16) 0.0089(16) -0.0023(13) -0.0026(13) 0.0002(13)
O5 0.0091(16) 0.0061(16) 0.0061(15) -0.0022(13) -0.0014(13) -0.0016(13)
O6 0.0084(16) 0.0032(15) 0.0071(16) -0.0002(12) -0.0007(13) -0.0008(13)
O7 0.0099(17) 0.0095(17) 0.0123(17) 0.0007(14) -0.0040(14) 0.0000(14)
O8 0.0096(16) 0.0058(16) 0.0055(15) -0.0002(13) -0.0010(13) -0.0002(13)
O9 0.0081(16) 0.0072(16) 0.0096(16) -0.0002(13) -0.0035(13) 0.0002(13)
O10 0.0123(17) 0.0102(17) 0.0126(18) -0.0027(14) -0.0061(14) -0.0026(14)
O11 0.0079(16) 0.0077(16) 0.0081(16) -0.0011(13) -0.0025(13) 0.0029(13)
O12 0.0105(17) 0.0092(17) 0.0131(17) 0.0003(14) -0.0039(14) -0.0016(14)
O13 0.0154(18) 0.0117(18) 0.0093(17) -0.0031(14) -0.0046(14) 0.0005(14)
O14 0.0123(17) 0.0101(18) 0.0153(18) 0.0000(14) -0.0023(14) -0.0037(15)
N1 0.015(2) 0.011(2) 0.008(2) 0.0002(17) -0.0035(17) 0.0007(16)
N2 0.016(2) 0.011(2) 0.012(2) -0.0015(17) -0.0074(18) -0.0027(17)
C1 0.014(2) 0.009(2) 0.013(2) -0.0004(19) -0.005(2) -0.0026(19)
C2 0.012(2) 0.018(3) 0.012(2) 0.000(2) 0.000(2) -0.005(2)
C3 0.016(3) 0.024(3) 0.018(3) 0.004(2) -0.007(2) -0.007(2)
C4 0.032(3) 0.009(2) 0.015(3) -0.002(2) 0.000(2) -0.002(2)

loop_
_atom_type_symbol
_atom_type_scat_dispersion_real
_atom_type_scat_dispersion_imag
_atom_type_scat_source
'Mo  ' -1.6832 0.6857 International_Tables_Vol_IV_Table_2.2B
'O   ' 0.0106 0.0060 International_Tables_Vol_IV_Table_2.2B
'C   ' 0.0033 0.0016 International_Tables_Vol_IV_Table_2.2B
'N   ' 0.0061 0.0033 International_Tables_Vol_IV_Table_2.2B
'H   ' 0.0000 0.0000 International_Tables_Vol_IV_Table_2.2B

loop_
_geom_angle_atom_site_label_1
_geom_angle_atom_site_label_2
_geom_angle_atom_site_label_3
_geom_angle_site_symmetry_1
_geom_angle_site_symmetry_3
_geom_angle
_geom_angle_publ_flag
O1 Mo1 O2 . . 104.21(18) yes
O1 Mo1 O3 . . 98.01(16) yes
O2 Mo1 O3 . . 96.25(16) yes
O1 Mo1 O4 . 2_665 89.90(16) yes
O2 Mo1 O4 . 2_665 101.22(16) yes
O3 Mo1 O4 . 2_665 158.45(16) yes
O1 Mo1 O5 . . 92.88(15) yes
O2 Mo1 O5 . . 162.00(16) yes
O3 Mo1 O5 . . 75.48(14) yes
O4 Mo1 O5 2_665 . 84.16(14) yes
O1 Mo1 O6 . . 160.38(16) yes
O2 Mo1 O6 . . 93.86(16) yes
O3 Mo1 O6 . . 87.38(14) yes
O4 Mo1 O6 2_665 . 78.99(13) yes
O5 Mo1 O6 . . 70.12(13) yes
O5 Mo2 O6 . . 77.29(14) yes
O5 Mo2 O7 . . 103.89(17) yes
O6 Mo2 O7 . . 99.51(16) yes
O5 Mo2 O8 . . 100.07(15) yes
O6 Mo2 O8 . . 157.90(14) yes
O7 Mo2 O8 . . 102.40(17) yes
O5 Mo2 O9 . . 144.12(15) yes
O6 Mo2 O9 . . 74.72(14) yes
O7 Mo2 O9 . . 102.49(17) yes
O8 Mo2 O9 . . 97.54(16) yes
O5 Mo2 O9 . 2_765 76.71(14) yes
O6 Mo2 O9 . 2_765 80.80(13) yes
O7 Mo2 O9 . 2_765 179.37(16) yes
O8 Mo2 O9 . 2_765 77.27(14) yes
O9 Mo2 O9 . 2_765 77.05(15) yes
O4 Mo3 O6 . . 94.84(15) yes
O4 Mo3 O8 . 2_765 168.54(16) yes
O6 Mo3 O8 . 2_765 81.95(14) yes
O4 Mo3 O9 . . 96.23(15) yes
O6 Mo3 O9 . . 71.56(14) yes
O8 Mo3 O9 2_765 . 72.30(13) yes
O4 Mo3 O10 . . 104.57(18) yes
O6 Mo3 O10 . . 106.49(17) yes
O8 Mo3 O10 2_765 . 86.89(15) yes
O4 Mo3 O11 . . 95.65(16) yes
O6 Mo3 O11 . . 144.96(16) yes
O8 Mo3 O11 2_765 . 81.19(14) yes
O9 Mo3 O10 . . 159.19(15) yes
O9 Mo3 O11 . . 74.12(15) yes
O10 Mo3 O11 . . 103.01(17) yes
O3 Mo4 O5 2_765 2_765 74.17(14) yes
O3 Mo4 O9 2_765 . 84.15(14) yes
O5 Mo4 O9 2_765 . 72.17(12) yes
O3 Mo4 O11 2_765 . 152.05(15) yes
O5 Mo4 O11 2_765 . 83.48(13) yes
O9 Mo4 O11 . . 73.01(14) yes
O3 Mo4 O12 2_765 . 95.77(16) yes
O5 Mo4 O12 2_765 . 161.23(16) yes
O9 Mo4 O12 . . 91.34(16) yes
O3 Mo4 O13 2_765 . 99.85(17) yes
O5 Mo4 O13 2_765 . 92.35(15) yes
O9 Mo4 O13 . . 162.45(15) yes
O11 Mo4 O12 . . 100.56(16) yes
O11 Mo4 O13 . . 97.59(16) yes
O12 Mo4 O13 . . 105.14(18) yes
Mo1 O3 Mo4 . 2_765 113.22(17) yes
Mo1 O4 Mo3 2_665 . 172.7(2) yes
Mo1 O5 Mo2 . . 108.59(16) yes
Mo1 O5 Mo4 . 2_765 93.33(13) yes
Mo2 O5 Mo4 . 2_765 113.08(16) yes
Mo1 O6 Mo2 . . 102.52(14) yes
Mo1 O6 Mo3 . . 149.2(2) yes
Mo2 O6 Mo3 . . 108.09(16) yes
Mo2 O8 Mo3 . 2_765 116.38(17) yes
Mo2 O9 Mo2 . 2_765 102.95(15) yes
Mo2 O9 Mo3 . . 102.08(16) yes
Mo2 O9 Mo3 2_765 . 93.93(13) yes
Mo2 O9 Mo4 . . 154.47(19) yes
Mo2 O9 Mo4 2_765 . 96.80(13) yes
Mo3 O9 Mo4 . . 92.43(13) yes
Mo3 O11 Mo4 . . 116.54(18) yes
H1 O14 H2 . . 109.6 no
C1 N1 C3 . . 109.1(4) yes
C1 N1 C4 . . 111.7(4) yes
C3 N1 C4 . . 111.0(5) yes
C1 N1 H3 . . 109.1 no
C3 N1 H3 . . 109.2 no
C4 N1 H3 . . 106.6 no
C2 N2 H4 . . 109.3 no
C2 N2 H5 . . 109.6 no
H4 N2 H5 . . 109.5 no
C2 N2 H6 . . 109.6 no
H4 N2 H6 . . 109.4 no
H5 N2 H6 . . 109.4 no
N1 C1 C2 . . 116.0(4) yes
N1 C1 H7 . . 107.7 no
C2 C1 H7 . . 108.0 no
N1 C1 H8 . . 107.8 no
C2 C1 H8 . . 107.8 no
H7 C1 H8 . . 109.5 no
N2 C2 C1 . . 112.1(4) yes
N2 C2 H9 . . 108.6 no
C1 C2 H9 . . 108.8 no
N2 C2 H10 . . 108.9 no
C1 C2 H10 . . 108.8 no
H9 C2 H10 . . 109.5 no
N1 C3 H11 . . 109.5 no
N1 C3 H12 . . 109.3 no
H11 C3 H12 . . 109.5 no
N1 C3 H13 . . 109.2 no
H11 C3 H13 . . 109.6 no
H12 C3 H13 . . 109.6 no
N1 C4 H14 . . 109.4 no
N1 C4 H15 . . 109.3 no
H14 C4 H15 . . 109.4 no
N1 C4 H16 . . 109.7 no
H14 C4 H16 . . 109.5 no
H15 C4 H16 . . 109.5 no

loop_
_geom_bond_atom_site_label_1
_geom_bond_atom_site_label_2
_geom_bond_site_symmetry_2
_geom_bond_distance
_geom_bond_publ_flag
Mo1 O1 . 1.720(4) yes
Mo1 O2 . 1.708(4) yes
Mo1 O3 . 1.939(4) yes
Mo1 O4 2_665 2.022(4) yes
Mo1 O5 . 2.222(4) yes
Mo1 O6 . 2.154(3) yes
Mo2 O5 . 1.885(4) yes
Mo2 O6 . 2.130(4) yes
Mo2 O7 . 1.692(4) yes
Mo2 O8 . 1.795(4) yes
Mo2 O9 . 1.924(4) yes
Mo2 O9 2_765 2.365(4) yes
Mo3 O4 . 1.792(4) yes
Mo3 O6 . 1.911(3) yes
Mo3 O8 2_765 2.190(3) yes
Mo3 O9 . 2.275(4) yes
Mo3 O10 . 1.693(4) yes
Mo3 O11 . 1.888(4) yes
Mo4 O3 2_765 1.964(4) yes
Mo4 O5 2_765 2.259(4) yes
Mo4 O9 . 2.265(4) yes
Mo4 O11 . 1.965(4) yes
Mo4 O12 . 1.709(4) yes
Mo4 O13 . 1.711(4) yes
O14 H1 . 1.000 no
O14 H2 . 1.000 no
N1 C1 . 1.518(7) yes
N1 C3 . 1.497(8) yes
N1 C4 . 1.482(7) yes
N1 H3 . 1.000 no
N2 C2 . 1.504(7) yes
N2 H4 . 1.000 no
N2 H5 . 1.000 no
N2 H6 . 1.000 no
C1 C2 . 1.501(8) yes
C1 H7 . 1.000 no
C1 H8 . 1.000 no
C2 H9 . 1.000 no
C2 H10 . 1.000 no
C3 H11 . 1.000 no
C3 H12 . 1.000 no
C3 H13 . 1.000 no
C4 H14 . 1.000 no
C4 H15 . 1.000 no
C4 H16 . 1.000 no

loop_
_geom_hbond_atom_site_label_D
_geom_hbond_atom_site_label_H
_geom_hbond_atom_site_label_A
_geom_hbond_site_symmetry_A
_geom_hbond_distance_DH
_geom_hbond_distance_HA
_geom_hbond_distance_DA
_geom_hbond_angle_DHA
_geom_hbond_publ_flag
O14 H1 O3 2_765 1.00 1.91 2.825(5) 151 yes
O14 H2 O3 1_565 1.00 1.91 2.835(5) 153 yes
N1 H3 O8 . 1.00 2.00 2.838(6) 139 yes
N2 H4 O14 . 1.00 2.050 2.815(6) 132 yes
N2 H5 O2 2_665 1.00 1.936 2.809(6) 144 yes
N2 H6 O1 1_565 1.00 2.151 3.036(6) 147 yes
